data_7004125
loop_
_publ_author_name
'Ly, Hanh V.'
'Konu, Jari'
'Parvez, Masood'
'Roesler, Roland'

_publ_section_title
;
 Tuning the electronic properties of cyclopentadienyl analogs with
 CB2N2 frameworks: 1,2-diphenyl-1,2-diaza-3,5-diborolyl ligands and
 their alkali metal salts
;
_journal_issue 26
_journal_name_full 'Dalton Transactions'
_journal_page_first 3454
_journal_page_last 3460
_journal_paper_doi 10.1039/b802930j
_journal_year 2008
_chemical_formula_moiety 'C38 H47 B2 Li N2 O3'
_chemical_formula_sum 'C38 H47 B2 Li N2 O3'
_chemical_formula_weight 608.34
_chemical_name_systematic
;
?
;
_space_group_IT_number 15
_symmetry_cell_setting monoclinic
_symmetry_space_group_name_Hall '-C 2yc'
_symmetry_space_group_name_H-M 'C 1 2/c 1'
_atom_sites_solution_hydrogens geom
_atom_sites_solution_primary direct
_atom_sites_solution_secondary difmap
_audit_creation_method SHELXL-97
_cell_angle_alpha 90.00
_cell_angle_beta 104.183(11)
_cell_angle_gamma 90.00
_cell_formula_units_Z 8
_cell_length_a 22.732(7)
_cell_length_b 8.931(2)
_cell_length_c 35.3500(11)
_cell_measurement_reflns_used 13196
_cell_measurement_temperature 173(2)
_cell_measurement_theta_max 27.47
_cell_measurement_theta_min 3.26
_cell_volume 6958(3)
_computing_cell_refinement 'HKL Scalepack (Otwinowski & Minor 1997)'
_computing_data_collection 'Collect (Nonius BV, 1997-2000)'
_computing_data_reduction DENZO-SMN
_computing_structure_refinement 'SHELXL-97 (Sheldrick, 1997)'
_computing_structure_solution 'SHELXS-97 (Sheldrick, 1990)'
_diffrn_ambient_temperature 173(2)
_diffrn_measured_fraction_theta_full 0.981
_diffrn_measured_fraction_theta_max 0.981
_diffrn_measurement_device_type 'KappaCCD (Nonius, FR540C)'
_diffrn_measurement_method 'phi\omega scans'
_diffrn_radiation_monochromator 'horizonally mounted graphite crystal'
_diffrn_radiation_source 'Enraf Nonius FR590D, fine-focus sealed tube'
_diffrn_radiation_type MoK\a
_diffrn_radiation_wavelength 0.71073
_diffrn_reflns_av_R_equivalents 0.0367
_diffrn_reflns_av_sigmaI/netI 0.0577
_diffrn_reflns_limit_h_max 29
_diffrn_reflns_limit_h_min -29
_diffrn_reflns_limit_k_max 11
_diffrn_reflns_limit_k_min -9
_diffrn_reflns_limit_l_max 45
_diffrn_reflns_limit_l_min -45
_diffrn_reflns_number 13196
_diffrn_reflns_theta_full 27.47
_diffrn_reflns_theta_max 27.47
_diffrn_reflns_theta_min 3.26
_diffrn_standards_number 0
_exptl_absorpt_coefficient_mu 0.071
_exptl_absorpt_correction_T_max 0.9915
_exptl_absorpt_correction_T_min 0.9859
_exptl_absorpt_correction_type multi-scan
_exptl_crystal_colour colorless
_exptl_crystal_density_diffrn 1.161
_exptl_crystal_density_method 'not measured'
_exptl_crystal_F_000 2608
_exptl_crystal_size_max 0.20
_exptl_crystal_size_mid 0.16
_exptl_crystal_size_min 0.12
_refine_diff_density_max 0.368
_refine_diff_density_min -0.378
_refine_diff_density_rms 0.040
_refine_ls_extinction_method none
_refine_ls_goodness_of_fit_ref 1.006
_refine_ls_hydrogen_treatment constr
_refine_ls_matrix_type full
_refine_ls_number_parameters 415
_refine_ls_number_reflns 7828
_refine_ls_number_restraints 0
_refine_ls_restrained_S_all 1.006
_refine_ls_R_factor_all 0.0951
_refine_ls_R_factor_gt 0.0557
_refine_ls_shift/su_max 0.000
_refine_ls_shift/su_mean 0.000
_refine_ls_structure_factor_coef Fsqd
_refine_ls_weighting_details 'calc w=1/[\s^2^(Fo^2^)+(0.0605P)^2^+7.0200P] where P=(Fo^2^+2Fc^2^)/3'
_refine_ls_weighting_scheme calc
_refine_ls_wR_factor_gt 0.1295
_refine_ls_wR_factor_ref 0.1540
_reflns_number_gt 5245
_reflns_number_total 7828
_reflns_threshold_expression >2sigma(I)
_cod_data_source_file b802930j.txt
_cod_data_source_block 3a
_cod_original_sg_symbol_H-M C2/c
_cod_database_code 7004125

loop_
_symmetry_equiv_pos_as_xyz
'x, y, z'
'-x, y, -z+1/2'
'x+1/2, y+1/2, z'
'-x+1/2, y+1/2, -z+1/2'
'-x, -y, -z'
'x, -y, z-1/2'
'-x+1/2, -y+1/2, -z'
'x+1/2, -y+1/2, z-1/2'

loop_
_atom_site_label
_atom_site_type_symbol
_atom_site_fract_x
_atom_site_fract_y
_atom_site_fract_z
_atom_site_U_iso_or_equiv
_atom_site_adp_type
_atom_site_occupancy
_atom_site_symmetry_multiplicity
_atom_site_calc_flag
_atom_site_refinement_flags
_atom_site_disorder_assembly
_atom_site_disorder_group
O1 O 0.09685(6) 0.28376(15) 0.07104(4) 0.0394(3) Uani 1 1 d . . .
O2 O -0.02122(6) 0.41960(15) 0.08045(4) 0.0410(3) Uani 1 1 d . . .
O3 O 0.07989(6) 0.36433(15) 0.15228(4) 0.0367(3) Uani 1 1 d . . .
N1 N 0.15817(6) 0.76179(17) 0.15668(4) 0.0292(3) Uani 1 1 d . . .
N2 N 0.20477(6) 0.68552(16) 0.14309(4) 0.0272(3) Uani 1 1 d . . .
C1 C 0.11214(8) 0.67956(19) 0.09125(5) 0.0286(4) Uani 1 1 d . . .
C2 C 0.06950(9) 0.6675(2) 0.05063(6) 0.0365(4) Uani 1 1 d . . .
H2A H 0.0290 0.7029 0.0515 0.055 Uiso 1 1 calc R . .
H2B H 0.0670 0.5628 0.0421 0.055 Uiso 1 1 calc R . .
H2C H 0.0851 0.7290 0.0323 0.055 Uiso 1 1 calc R . .
C3 C 0.17114(7) 0.78648(19) 0.19720(5) 0.0267(4) Uani 1 1 d . . .
C4 C 0.21137(8) 0.6957(2) 0.22351(5) 0.0296(4) Uani 1 1 d . . .
H4 H 0.2319 0.6149 0.2142 0.035 Uiso 1 1 d R . .
C5 C 0.22213(8) 0.7202(2) 0.26329(6) 0.0350(4) Uani 1 1 d . . .
H5 H 0.2499 0.6563 0.2810 0.042 Uiso 1 1 d R . .
C6 C 0.19371(9) 0.8364(2) 0.27763(6) 0.0389(5) Uani 1 1 d . . .
H6 H 0.2010 0.8513 0.3053 0.047 Uiso 1 1 d R . .
C7 C 0.15463(9) 0.9291(2) 0.25175(6) 0.0390(5) Uani 1 1 d . . .
H7 H 0.1343 1.0101 0.2611 0.047 Uiso 1 1 d R . .
C8 C 0.14369(8) 0.9060(2) 0.21192(6) 0.0331(4) Uani 1 1 d . . .
H8 H 0.1177 0.9736 0.1943 0.040 Uiso 1 1 d R . .
C9 C 0.26206(8) 0.7609(2) 0.15274(5) 0.0270(4) Uani 1 1 d . . .
C10 C 0.26635(9) 0.9162(2) 0.15570(6) 0.0385(5) Uani 1 1 d . . .
H10 H 0.2299 0.9751 0.1510 0.046 Uiso 1 1 d R . .
C11 C 0.32252(10) 0.9855(2) 0.16580(7) 0.0474(6) Uani 1 1 d . . .
H11 H 0.3254 1.0927 0.1671 0.057 Uiso 1 1 d R . .
C12 C 0.37525(9) 0.9022(2) 0.17353(6) 0.0421(5) Uani 1 1 d . . .
H12 H 0.4139 0.9512 0.1813 0.051 Uiso 1 1 d R . .
C13 C 0.37149(8) 0.7480(2) 0.17045(6) 0.0377(5) Uani 1 1 d . . .
H13 H 0.4080 0.6895 0.1753 0.045 Uiso 1 1 d R . .
C14 C 0.31520(8) 0.6784(2) 0.16027(6) 0.0321(4) Uani 1 1 d . . .
H14 H 0.3132 0.5712 0.1582 0.039 Uiso 1 1 d R . .
C15 C 0.03812(8) 0.7945(2) 0.13671(6) 0.0316(4) Uani 1 1 d . . .
C16 C -0.00529(9) 0.8786(2) 0.11022(7) 0.0404(5) Uani 1 1 d . . .
H16 H 0.0038 0.9147 0.0867 0.049 Uiso 1 1 d R . .
C17 C -0.06210(9) 0.9094(2) 0.11683(9) 0.0559(7) Uani 1 1 d . . .
H17 H -0.0908 0.9676 0.0981 0.067 Uiso 1 1 d R . .
C18 C -0.07667(10) 0.8577(3) 0.14997(9) 0.0584(7) Uani 1 1 d . . .
H18 H -0.1157 0.8790 0.1547 0.070 Uiso 1 1 d R . .
C19 C -0.03515(10) 0.7746(3) 0.17662(8) 0.0505(6) Uani 1 1 d . . .
H19 H -0.0454 0.7390 0.1998 0.061 Uiso 1 1 d R . .
C20 C 0.02140(9) 0.7428(2) 0.16992(6) 0.0384(5) Uani 1 1 d . . .
H20 H 0.0496 0.6838 0.1887 0.046 Uiso 1 1 d R . .
C21 C 0.21803(8) 0.5504(2) 0.07925(5) 0.0310(4) Uani 1 1 d . . .
C22 C 0.24665(9) 0.4159(2) 0.09352(6) 0.0382(5) Uani 1 1 d . . .
H22 H 0.2438 0.3803 0.1186 0.046 Uiso 1 1 d R . .
C23 C 0.27878(10) 0.3312(3) 0.07251(8) 0.0524(6) Uani 1 1 d . . .
H23 H 0.2976 0.2387 0.0828 0.063 Uiso 1 1 d R . .
C24 C 0.28376(10) 0.3790(3) 0.03638(8) 0.0582(7) Uani 1 1 d . . .
H24 H 0.3061 0.3196 0.0221 0.070 Uiso 1 1 d R . .
C25 C 0.25661(10) 0.5117(3) 0.02134(7) 0.0551(7) Uani 1 1 d . . .
H25 H 0.2608 0.5450 -0.0037 0.066 Uiso 1 1 d R . .
C26 C 0.22364(9) 0.5957(3) 0.04241(6) 0.0418(5) Uani 1 1 d . . .
H26 H 0.2043 0.6868 0.0315 0.050 Uiso 1 1 d R . .
C27 C 0.12728(10) 0.1502(2) 0.08945(7) 0.0424(5) Uani 1 1 d . . .
H27A H 0.1636 0.1791 0.1083 0.051 Uiso 1 1 d R . .
H27B H 0.1009 0.0974 0.1023 0.051 Uiso 1 1 d R . .
C28 C 0.14141(11) 0.0568(2) 0.05715(7) 0.0493(6) Uani 1 1 d . . .
H28A H 0.1818 0.0789 0.0551 0.059 Uiso 1 1 d R . .
H28B H 0.1386 -0.0476 0.0630 0.059 Uiso 1 1 d R . .
C29 C 0.09336(11) 0.1075(3) 0.02173(7) 0.0514(6) Uani 1 1 d . . .
H29A H 0.1065 0.0854 -0.0015 0.062 Uiso 1 1 d R . .
H29B H 0.0562 0.0552 0.0210 0.062 Uiso 1 1 d R . .
C30 C 0.09076(11) 0.2727(2) 0.02963(6) 0.0447(5) Uani 1 1 d . . .
H30A H 0.0524 0.3150 0.0164 0.054 Uiso 1 1 d R . .
H30B H 0.1230 0.3276 0.0228 0.054 Uiso 1 1 d R . .
C31 C -0.04683(10) 0.2795(2) 0.06458(7) 0.0474(5) Uani 1 1 d . . .
H31A H -0.0416 0.2693 0.0386 0.057 Uiso 1 1 d R . .
H31B H -0.0262 0.1991 0.0805 0.057 Uiso 1 1 d R . .
C32 C -0.11205(10) 0.2841(3) 0.06502(9) 0.0593(7) Uani 1 1 d . . .
H32A H -0.1355 0.2333 0.0424 0.071 Uiso 1 1 d R . .
H32B H -0.1177 0.2355 0.0881 0.071 Uiso 1 1 d R . .
C33 C -0.12752(10) 0.4464(3) 0.06369(8) 0.0579(6) Uani 1 1 d . . .
H33A H -0.1428 0.4790 0.0372 0.069 Uiso 1 1 d R . .
H33B H -0.1577 0.4630 0.0780 0.069 Uiso 1 1 d R . .
C34 C -0.06940(9) 0.5215(2) 0.08277(8) 0.0480(6) Uani 1 1 d . . .
H34A H -0.0676 0.5437 0.1096 0.058 Uiso 1 1 d R . .
H34B H -0.0647 0.6124 0.0693 0.058 Uiso 1 1 d R . .
C35 C 0.03611(10) 0.2876(3) 0.16807(7) 0.0511(6) Uani 1 1 d . . .
H35A H -0.0031 0.3312 0.1578 0.061 Uiso 1 1 d R . .
H35B H 0.0353 0.1839 0.1608 0.061 Uiso 1 1 d R . .
C36 C 0.05578(10) 0.3044(3) 0.21158(7) 0.0563(6) Uani 1 1 d . . .
H36A H 0.0297 0.3749 0.2199 0.068 Uiso 1 1 d R . .
H36B H 0.0537 0.2097 0.2241 0.068 Uiso 1 1 d R . .
C37 C 0.12050(10) 0.3630(3) 0.22008(7) 0.0493(5) Uani 1 1 d . . .
H37A H 0.1219 0.4639 0.2296 0.059 Uiso 1 1 d R . .
H37B H 0.1460 0.3005 0.2394 0.059 Uiso 1 1 d R . .
C38 C 0.13653(9) 0.3547(3) 0.18114(6) 0.0423(5) Uani 1 1 d . . .
H38A H 0.1557 0.2612 0.1781 0.051 Uiso 1 1 d R . .
H38B H 0.1624 0.4358 0.1777 0.051 Uiso 1 1 d R . .
B1 B 0.10056(9) 0.7508(2) 0.12717(6) 0.0279(4) Uani 1 1 d . . .
B2 B 0.17753(9) 0.6373(2) 0.10248(6) 0.0279(4) Uani 1 1 d . . .
Li1 Li 0.06881(14) 0.4471(4) 0.10006(10) 0.0356(7) Uani 1 1 d . . .

loop_
_atom_site_aniso_label
_atom_site_aniso_U_11
_atom_site_aniso_U_22
_atom_site_aniso_U_33
_atom_site_aniso_U_23
_atom_site_aniso_U_13
_atom_site_aniso_U_12
O1 0.0431(8) 0.0383(7) 0.0378(8) 0.0004(6) 0.0121(6) 0.0050(6)
O2 0.0304(7) 0.0341(7) 0.0538(9) -0.0022(6) 0.0015(6) -0.0022(6)
O3 0.0279(6) 0.0468(8) 0.0348(8) 0.0067(6) 0.0067(6) -0.0028(6)
N1 0.0225(7) 0.0356(8) 0.0299(8) -0.0048(7) 0.0068(6) 0.0039(6)
N2 0.0193(7) 0.0332(8) 0.0298(8) -0.0035(6) 0.0073(6) 0.0029(6)
C1 0.0275(9) 0.0282(9) 0.0280(10) 0.0019(7) 0.0029(7) -0.0016(7)
C2 0.0355(10) 0.0377(10) 0.0329(11) 0.0041(8) 0.0020(8) -0.0029(9)
C3 0.0215(8) 0.0298(9) 0.0293(10) -0.0029(7) 0.0072(7) -0.0036(7)
C4 0.0253(9) 0.0307(9) 0.0326(10) -0.0026(8) 0.0068(8) -0.0014(7)
C5 0.0320(10) 0.0389(10) 0.0318(11) 0.0012(8) 0.0037(8) -0.0026(8)
C6 0.0434(11) 0.0435(11) 0.0298(11) -0.0048(9) 0.0087(9) -0.0053(9)
C7 0.0416(11) 0.0377(10) 0.0400(12) -0.0086(9) 0.0146(9) 0.0003(9)
C8 0.0291(9) 0.0328(9) 0.0368(11) -0.0028(8) 0.0068(8) 0.0030(8)
C9 0.0244(8) 0.0327(9) 0.0246(9) -0.0005(7) 0.0076(7) 0.0001(7)
C10 0.0361(10) 0.0305(10) 0.0526(13) 0.0000(9) 0.0176(10) 0.0037(8)
C11 0.0484(12) 0.0337(10) 0.0671(16) -0.0105(10) 0.0277(12) -0.0097(10)
C12 0.0329(10) 0.0485(12) 0.0493(13) -0.0126(10) 0.0184(10) -0.0139(9)
C13 0.0238(9) 0.0481(12) 0.0425(12) 0.0002(9) 0.0101(8) -0.0019(8)
C14 0.0268(9) 0.0321(9) 0.0382(11) 0.0006(8) 0.0093(8) 0.0008(8)
C15 0.0240(9) 0.0265(9) 0.0426(12) -0.0049(8) 0.0050(8) -0.0012(7)
C16 0.0280(9) 0.0288(10) 0.0600(14) 0.0016(9) 0.0021(9) 0.0004(8)
C17 0.0260(10) 0.0317(11) 0.103(2) -0.0003(12) 0.0016(12) 0.0045(9)
C18 0.0307(11) 0.0397(12) 0.110(2) -0.0147(14) 0.0269(13) 0.0019(10)
C19 0.0400(12) 0.0491(13) 0.0698(17) -0.0144(12) 0.0275(12) -0.0071(10)
C20 0.0287(10) 0.0413(11) 0.0464(13) -0.0061(9) 0.0115(9) -0.0014(8)
C21 0.0243(8) 0.0378(10) 0.0302(10) -0.0071(8) 0.0057(8) -0.0062(8)
C22 0.0347(10) 0.0379(11) 0.0420(12) -0.0088(9) 0.0093(9) -0.0003(9)
C23 0.0346(11) 0.0495(13) 0.0722(18) -0.0244(12) 0.0114(11) 0.0007(10)
C24 0.0350(12) 0.0783(18) 0.0660(17) -0.0412(15) 0.0215(12) -0.0104(12)
C25 0.0421(12) 0.0911(19) 0.0366(13) -0.0207(13) 0.0186(10) -0.0203(13)
C26 0.0345(10) 0.0576(13) 0.0343(12) -0.0057(10) 0.0100(9) -0.0096(10)
C27 0.0442(12) 0.0348(11) 0.0488(13) 0.0050(9) 0.0124(10) 0.0028(9)
C28 0.0539(13) 0.0360(11) 0.0634(16) -0.0055(11) 0.0244(12) -0.0019(10)
C29 0.0572(14) 0.0501(13) 0.0505(14) -0.0135(11) 0.0203(12) -0.0130(11)
C30 0.0502(13) 0.0478(12) 0.0375(12) -0.0003(10) 0.0132(10) -0.0008(10)
C31 0.0437(12) 0.0413(12) 0.0543(14) -0.0082(10) 0.0062(10) -0.0065(10)
C32 0.0404(12) 0.0517(14) 0.084(2) -0.0084(13) 0.0108(13) -0.0115(11)
C33 0.0362(12) 0.0565(14) 0.0733(18) -0.0061(13) -0.0014(11) 0.0029(11)
C34 0.0361(11) 0.0410(12) 0.0651(16) -0.0040(11) 0.0090(11) 0.0024(9)
C35 0.0347(11) 0.0712(16) 0.0494(14) 0.0127(12) 0.0143(10) -0.0091(11)
C36 0.0475(13) 0.0781(17) 0.0476(14) 0.0142(12) 0.0198(11) 0.0011(12)
C37 0.0500(13) 0.0603(14) 0.0370(12) 0.0019(11) 0.0098(10) -0.0041(11)
C38 0.0303(10) 0.0565(13) 0.0378(12) 0.0019(10) 0.0042(9) -0.0056(9)
B1 0.0232(9) 0.0257(10) 0.0327(11) 0.0041(8) 0.0031(8) 0.0005(8)
B2 0.0302(10) 0.0259(9) 0.0279(11) -0.0001(8) 0.0078(9) -0.0031(8)
Li1 0.0334(17) 0.0356(17) 0.0374(19) 0.0013(14) 0.0076(14) -0.0014(14)

loop_
_atom_type_symbol
_atom_type_description
_atom_type_scat_dispersion_real
_atom_type_scat_dispersion_imag
_atom_type_scat_source
C C 0.0033 0.0016 'International Tables Vol C Tables 4.2.6.8 and 6.1.1.4'
H H 0.0000 0.0000 'International Tables Vol C Tables 4.2.6.8 and 6.1.1.4'
N N 0.0061 0.0033 'International Tables Vol C Tables 4.2.6.8 and 6.1.1.4'
O O 0.0106 0.0060 'International Tables Vol C Tables 4.2.6.8 and 6.1.1.4'
Li Li -0.0003 0.0001 'International Tables Vol C Tables 4.2.6.8 and 6.1.1.4'
B B 0.0013 0.0007 'International Tables Vol C Tables 4.2.6.8 and 6.1.1.4'

loop_
_geom_angle_atom_site_label_1
_geom_angle_atom_site_label_2
_geom_angle_atom_site_label_3
_geom_angle
_geom_angle_site_symmetry_1
_geom_angle_site_symmetry_3
_geom_angle_publ_flag
C30 O1 C27 108.44(15) . . ?
C30 O1 Li1 127.98(15) . . ?
C27 O1 Li1 123.58(15) . . ?
C31 O2 C34 109.37(15) . . ?
C31 O2 Li1 121.54(15) . . ?
C34 O2 Li1 128.83(15) . . ?
C35 O3 C38 106.41(15) . . ?
C35 O3 Li1 127.71(16) . . ?
C38 O3 Li1 125.57(15) . . ?
C3 N1 N2 115.25(14) . . ?
C3 N1 B1 131.56(14) . . ?
N2 N1 B1 109.52(14) . . ?
C9 N2 N1 113.54(13) . . ?
C9 N2 B2 120.51(14) . . ?
N1 N2 B2 107.11(13) . . ?
B2 C1 B1 104.62(16) . . ?
B2 C1 C2 126.50(17) . . ?
B1 C1 C2 128.55(16) . . ?
B2 C1 Li1 99.45(14) . . ?
B1 C1 Li1 95.53(14) . . ?
C2 C1 Li1 82.66(13) . . ?
C1 C2 H2A 109.5 . . ?
C1 C2 H2B 109.5 . . ?
H2A C2 H2B 109.5 . . ?
C1 C2 H2C 109.5 . . ?
H2A C2 H2C 109.5 . . ?
H2B C2 H2C 109.5 . . ?
C4 C3 C8 118.36(17) . . ?
C4 C3 N1 121.86(15) . . ?
C8 C3 N1 119.78(16) . . ?
C5 C4 C3 120.64(17) . . ?
C5 C4 H4 119.2 . . ?
C3 C4 H4 120.2 . . ?
C6 C5 C4 120.59(19) . . ?
C6 C5 H5 119.9 . . ?
C4 C5 H5 119.5 . . ?
C5 C6 C7 119.26(19) . . ?
C5 C6 H6 119.9 . . ?
C7 C6 H6 120.9 . . ?
C6 C7 C8 120.65(18) . . ?
C6 C7 H7 120.6 . . ?
C8 C7 H7 118.8 . . ?
C7 C8 C3 120.45(18) . . ?
C7 C8 H8 119.6 . . ?
C3 C8 H8 120.0 . . ?
C14 C9 C10 118.33(17) . . ?
C14 C9 N2 119.68(16) . . ?
C10 C9 N2 121.97(16) . . ?
C11 C10 C9 120.49(18) . . ?
C11 C10 H10 120.1 . . ?
C9 C10 H10 119.4 . . ?
C12 C11 C10 120.80(19) . . ?
C12 C11 H11 118.9 . . ?
C10 C11 H11 120.3 . . ?
C11 C12 C13 119.15(19) . . ?
C11 C12 H12 120.1 . . ?
C13 C12 H12 120.7 . . ?
C12 C13 C14 120.14(18) . . ?
C12 C13 H13 119.7 . . ?
C14 C13 H13 120.2 . . ?
C9 C14 C13 121.09(18) . . ?
C9 C14 H14 119.6 . . ?
C13 C14 H14 119.3 . . ?
C20 C15 C16 116.52(17) . . ?
C20 C15 B1 122.61(17) . . ?
C16 C15 B1 120.68(18) . . ?
C17 C16 C15 121.6(2) . . ?
C17 C16 H16 118.8 . . ?
C15 C16 H16 119.6 . . ?
C18 C17 C16 120.2(2) . . ?
C18 C17 H17 120.4 . . ?
C16 C17 H17 119.4 . . ?
C17 C18 C19 119.8(2) . . ?
C17 C18 H18 120.5 . . ?
C19 C18 H18 119.7 . . ?
C18 C19 C20 120.0(2) . . ?
C18 C19 H19 119.6 . . ?
C20 C19 H19 120.4 . . ?
C19 C20 C15 121.9(2) . . ?
C19 C20 H20 118.8 . . ?
C15 C20 H20 119.4 . . ?
C26 C21 C22 116.29(18) . . ?
C26 C21 B2 122.66(18) . . ?
C22 C21 B2 120.87(17) . . ?
C23 C22 C21 122.3(2) . . ?
C23 C22 H22 118.6 . . ?
C21 C22 H22 119.1 . . ?
C24 C23 C22 120.1(2) . . ?
C24 C23 H23 119.2 . . ?
C22 C23 H23 120.7 . . ?
C23 C24 C25 119.5(2) . . ?
C23 C24 H24 119.4 . . ?
C25 C24 H24 121.1 . . ?
C24 C25 C26 120.2(2) . . ?
C24 C25 H25 119.0 . . ?
C26 C25 H25 120.8 . . ?
C25 C26 C21 121.6(2) . . ?
C25 C26 H26 119.7 . . ?
C21 C26 H26 118.7 . . ?
O1 C27 C28 106.35(17) . . ?
O1 C27 H27A 109.0 . . ?
C28 C27 H27A 111.5 . . ?
O1 C27 H27B 109.4 . . ?
C28 C27 H27B 111.0 . . ?
H27A C27 H27B 109.5 . . ?
C27 C28 C29 102.45(18) . . ?
C27 C28 H28A 109.2 . . ?
C29 C28 H28A 112.6 . . ?
C27 C28 H28B 109.6 . . ?
C29 C28 H28B 113.3 . . ?
H28A C28 H28B 109.5 . . ?
C30 C29 C28 101.11(18) . . ?
C30 C29 H29A 113.3 . . ?
C28 C29 H29A 109.5 . . ?
C30 C29 H29B 114.0 . . ?
C28 C29 H29B 109.1 . . ?
H29A C29 H29B 109.5 . . ?
O1 C30 C29 104.93(17) . . ?
O1 C30 H30A 108.6 . . ?
C29 C30 H30A 111.6 . . ?
O1 C30 H30B 109.3 . . ?
C29 C30 H30B 112.8 . . ?
H30A C30 H30B 109.5 . . ?
O2 C31 C32 106.37(18) . . ?
O2 C31 H31A 108.9 . . ?
C32 C31 H31A 111.7 . . ?
O2 C31 H31B 109.3 . . ?
C32 C31 H31B 111.1 . . ?
H31A C31 H31B 109.5 . . ?
C31 C32 C33 104.76(19) . . ?
C31 C32 H32A 109.2 . . ?
C33 C32 H32A 110.8 . . ?
C31 C32 H32B 109.8 . . ?
C33 C32 H32B 112.7 . . ?
H32A C32 H32B 109.5 . . ?
C34 C33 C32 104.35(19) . . ?
C34 C33 H33A 112.0 . . ?
C32 C33 H33A 110.6 . . ?
C34 C33 H33B 111.2 . . ?
C32 C33 H33B 109.1 . . ?
H33A C33 H33B 109.5 . . ?
O2 C34 C33 106.99(17) . . ?
O2 C34 H34A 109.7 . . ?
C33 C34 H34A 111.0 . . ?
O2 C34 H34B 109.1 . . ?
C33 C34 H34B 110.5 . . ?
H34A C34 H34B 109.5 . . ?
O3 C35 C36 106.93(18) . . ?
O3 C35 H35A 109.2 . . ?
C36 C35 H35A 111.4 . . ?
O3 C35 H35B 109.2 . . ?
C36 C35 H35B 110.6 . . ?
H35A C35 H35B 109.5 . . ?
C35 C36 C37 105.54(17) . . ?
C35 C36 H36A 109.2 . . ?
C37 C36 H36A 110.7 . . ?
C35 C36 H36B 110.3 . . ?
C37 C36 H36B 111.5 . . ?
H36A C36 H36B 109.5 . . ?
C38 C37 C36 103.93(18) . . ?
C38 C37 H37A 111.8 . . ?
C36 C37 H37A 109.9 . . ?
C38 C37 H37B 112.5 . . ?
C36 C37 H37B 109.1 . . ?
H37A C37 H37B 109.5 . . ?
O3 C38 C37 105.68(16) . . ?
O3 C38 H38A 109.0 . . ?
C37 C38 H38A 111.3 . . ?
O3 C38 H38B 109.6 . . ?
C37 C38 H38B 111.7 . . ?
H38A C38 H38B 109.5 . . ?
N1 B1 C1 108.63(15) . . ?
N1 B1 C15 121.54(17) . . ?
C1 B1 C15 129.51(17) . . ?
N2 B2 C1 109.73(15) . . ?
N2 B2 C21 119.23(16) . . ?
C1 B2 C21 131.02(17) . . ?
O3 Li1 O1 103.20(16) . . ?
O3 Li1 O2 99.48(15) . . ?
O1 Li1 O2 99.29(16) . . ?
O3 Li1 C1 120.00(17) . . ?
O1 Li1 C1 112.59(15) . . ?
O2 Li1 C1 119.15(16) . . ?

loop_
_geom_bond_atom_site_label_1
_geom_bond_atom_site_label_2
_geom_bond_distance
_geom_bond_site_symmetry_2
_geom_bond_publ_flag
O1 C30 1.439(2) . ?
O1 C27 1.450(2) . ?
O1 Li1 1.977(3) . ?
O2 C31 1.435(2) . ?
O2 C34 1.442(2) . ?
O2 Li1 2.009(3) . ?
O3 C35 1.430(2) . ?
O3 C38 1.436(2) . ?
O3 Li1 1.947(4) . ?
N1 C3 1.407(2) . ?
N1 N2 1.4374(19) . ?
N1 B1 1.464(2) . ?
N2 C9 1.431(2) . ?
N2 B2 1.481(3) . ?
C1 B2 1.490(3) . ?
C1 B1 1.501(3) . ?
C1 C2 1.527(3) . ?
C1 Li1 2.351(4) . ?
C2 H2A 0.9800 . ?
C2 H2B 0.9800 . ?
C2 H2C 0.9800 . ?
C3 C4 1.394(3) . ?
C3 C8 1.399(2) . ?
C4 C5 1.385(3) . ?
C4 H4 0.9599 . ?
C5 C6 1.382(3) . ?
C5 H5 0.9599 . ?
C6 C7 1.383(3) . ?
C6 H6 0.9601 . ?
C7 C8 1.384(3) . ?
C7 H7 0.9600 . ?
C8 H8 0.9600 . ?
C9 C14 1.384(2) . ?
C9 C10 1.392(3) . ?
C10 C11 1.385(3) . ?
C10 H10 0.9600 . ?
C11 C12 1.380(3) . ?
C11 H11 0.9600 . ?
C12 C13 1.382(3) . ?
C12 H12 0.9599 . ?
C13 C14 1.389(3) . ?
C13 H13 0.9599 . ?
C14 H14 0.9600 . ?
C15 C20 1.398(3) . ?
C15 C16 1.400(3) . ?
C15 B1 1.586(3) . ?
C16 C17 1.395(3) . ?
C16 H16 0.9601 . ?
C17 C18 1.373(4) . ?
C17 H17 0.9600 . ?
C18 C19 1.376(4) . ?
C18 H18 0.9601 . ?
C19 C20 1.392(3) . ?
C19 H19 0.9597 . ?
C20 H20 0.9599 . ?
C21 C26 1.399(3) . ?
C21 C22 1.400(3) . ?
C21 B2 1.579(3) . ?
C22 C23 1.387(3) . ?
C22 H22 0.9601 . ?
C23 C24 1.377(4) . ?
C23 H23 0.9601 . ?
C24 C25 1.381(4) . ?
C24 H24 0.9599 . ?
C25 C26 1.397(3) . ?
C25 H25 0.9601 . ?
C26 H26 0.9599 . ?
C27 C28 1.511(3) . ?
C27 H27A 0.9600 . ?
C27 H27B 0.9599 . ?
C28 C29 1.515(3) . ?
C28 H28A 0.9599 . ?
C28 H28B 0.9601 . ?
C29 C30 1.506(3) . ?
C29 H29A 0.9599 . ?
C29 H29B 0.9601 . ?
C30 H30A 0.9599 . ?
C30 H30B 0.9601 . ?
C31 C32 1.487(3) . ?
C31 H31A 0.9599 . ?
C31 H31B 0.9601 . ?
C32 C33 1.490(3) . ?
C32 H32A 0.9598 . ?
C32 H32B 0.9599 . ?
C33 C34 1.488(3) . ?
C33 H33A 0.9599 . ?
C33 H33B 0.9601 . ?
C34 H34A 0.9599 . ?
C34 H34B 0.9602 . ?
C35 C36 1.500(3) . ?
C35 H35A 0.9599 . ?
C35 H35B 0.9599 . ?
C36 C37 1.521(3) . ?
C36 H36A 0.9598 . ?
C36 H36B 0.9601 . ?
C37 C38 1.510(3) . ?
C37 H37A 0.9600 . ?
C37 H37B 0.9599 . ?
C38 H38A 0.9600 . ?
C38 H38B 0.9600 . ?

loop_
_geom_torsion_atom_site_label_1
_geom_torsion_atom_site_label_2
_geom_torsion_atom_site_label_3
_geom_torsion_atom_site_label_4
_geom_torsion
_geom_torsion_site_symmetry_1
_geom_torsion_site_symmetry_2
_geom_torsion_site_symmetry_3
_geom_torsion_site_symmetry_4
_geom_torsion_publ_flag
C3 N1 N2 C9 -58.10(19) . . . . ?
B1 N1 N2 C9 140.91(15) . . . . ?
C3 N1 N2 B2 166.37(14) . . . . ?
B1 N1 N2 B2 5.38(18) . . . . ?
N2 N1 C3 C4 -25.3(2) . . . . ?
B1 N1 C3 C4 130.5(2) . . . . ?
N2 N1 C3 C8 154.09(15) . . . . ?
B1 N1 C3 C8 -50.1(3) . . . . ?
C8 C3 C4 C5 2.3(3) . . . . ?
N1 C3 C4 C5 -178.36(16) . . . . ?
C3 C4 C5 C6 -0.8(3) . . . . ?
C4 C5 C6 C7 -0.5(3) . . . . ?
C5 C6 C7 C8 0.3(3) . . . . ?
C6 C7 C8 C3 1.3(3) . . . . ?
C4 C3 C8 C7 -2.5(3) . . . . ?
N1 C3 C8 C7 178.11(16) . . . . ?
N1 N2 C9 C14 147.31(16) . . . . ?
B2 N2 C9 C14 -83.7(2) . . . . ?
N1 N2 C9 C10 -31.3(2) . . . . ?
B2 N2 C9 C10 97.7(2) . . . . ?
C14 C9 C10 C11 0.2(3) . . . . ?
N2 C9 C10 C11 178.81(19) . . . . ?
C9 C10 C11 C12 -0.7(3) . . . . ?
C10 C11 C12 C13 1.1(3) . . . . ?
C11 C12 C13 C14 -1.0(3) . . . . ?
C10 C9 C14 C13 -0.1(3) . . . . ?
N2 C9 C14 C13 -178.74(17) . . . . ?
C12 C13 C14 C9 0.5(3) . . . . ?
C20 C15 C16 C17 0.3(3) . . . . ?
B1 C15 C16 C17 175.55(18) . . . . ?
C15 C16 C17 C18 0.2(3) . . . . ?
C16 C17 C18 C19 -0.3(3) . . . . ?
C17 C18 C19 C20 -0.2(3) . . . . ?
C18 C19 C20 C15 0.7(3) . . . . ?
C16 C15 C20 C19 -0.8(3) . . . . ?
B1 C15 C20 C19 -175.93(18) . . . . ?
C26 C21 C22 C23 -0.1(3) . . . . ?
B2 C21 C22 C23 175.13(18) . . . . ?
C21 C22 C23 C24 0.5(3) . . . . ?
C22 C23 C24 C25 0.1(3) . . . . ?
C23 C24 C25 C26 -0.9(3) . . . . ?
C24 C25 C26 C21 1.2(3) . . . . ?
C22 C21 C26 C25 -0.7(3) . . . . ?
B2 C21 C26 C25 -175.87(18) . . . . ?
C30 O1 C27 C28 1.5(2) . . . . ?
Li1 O1 C27 C28 -179.30(17) . . . . ?
O1 C27 C28 C29 -25.6(2) . . . . ?
C27 C28 C29 C30 38.6(2) . . . . ?
C27 O1 C30 C29 23.6(2) . . . . ?
Li1 O1 C30 C29 -155.57(18) . . . . ?
C28 C29 C30 O1 -38.7(2) . . . . ?
C34 O2 C31 C32 -12.2(3) . . . . ?
Li1 O2 C31 C32 162.48(19) . . . . ?
O2 C31 C32 C33 25.4(3) . . . . ?
C31 C32 C33 C34 -28.6(3) . . . . ?
C31 O2 C34 C33 -6.0(3) . . . . ?
Li1 O2 C34 C33 179.8(2) . . . . ?
C32 C33 C34 O2 21.6(3) . . . . ?
C38 O3 C35 C36 30.0(2) . . . . ?
Li1 O3 C35 C36 -156.26(19) . . . . ?
O3 C35 C36 C37 -12.9(3) . . . . ?
C35 C36 C37 C38 -7.9(3) . . . . ?
C35 O3 C38 C37 -35.1(2) . . . . ?
Li1 O3 C38 C37 150.95(18) . . . . ?
C36 C37 C38 O3 25.9(2) . . . . ?
C3 N1 B1 C1 -163.43(17) . . . . ?
N2 N1 B1 C1 -6.62(19) . . . . ?
C3 N1 B1 C15 10.6(3) . . . . ?
N2 N1 B1 C15 167.44(15) . . . . ?
B2 C1 B1 N1 5.00(19) . . . . ?
C2 C1 B1 N1 -168.70(17) . . . . ?
Li1 C1 B1 N1 106.29(15) . . . . ?
B2 C1 B1 C15 -168.43(18) . . . . ?
C2 C1 B1 C15 17.9(3) . . . . ?
Li1 C1 B1 C15 -67.1(2) . . . . ?
C20 C15 B1 N1 -48.2(3) . . . . ?
C16 C15 B1 N1 136.81(19) . . . . ?
C20 C15 B1 C1 124.5(2) . . . . ?
C16 C15 B1 C1 -50.5(3) . . . . ?
C9 N2 B2 C1 -133.96(16) . . . . ?
N1 N2 B2 C1 -2.17(19) . . . . ?
C9 N2 B2 C21 47.8(2) . . . . ?
N1 N2 B2 C21 179.62(15) . . . . ?
B1 C1 B2 N2 -1.75(19) . . . . ?
C2 C1 B2 N2 172.12(16) . . . . ?
Li1 C1 B2 N2 -100.06(16) . . . . ?
B1 C1 B2 C21 176.18(18) . . . . ?
C2 C1 B2 C21 -9.9(3) . . . . ?
Li1 C1 B2 C21 77.9(2) . . . . ?
C26 C21 B2 N2 -127.1(2) . . . . ?
C22 C21 B2 N2 58.0(2) . . . . ?
C26 C21 B2 C1 55.2(3) . . . . ?
C22 C21 B2 C1 -119.8(2) . . . . ?
C35 O3 Li1 O1 -93.9(2) . . . . ?
C38 O3 Li1 O1 78.7(2) . . . . ?
C35 O3 Li1 O2 8.0(3) . . . . ?
C38 O3 Li1 O2 -179.36(16) . . . . ?
C35 O3 Li1 C1 139.83(19) . . . . ?
C38 O3 Li1 C1 -47.6(3) . . . . ?
C30 O1 Li1 O3 169.86(16) . . . . ?
C27 O1 Li1 O3 -9.2(2) . . . . ?
C30 O1 Li1 O2 67.7(2) . . . . ?
C27 O1 Li1 O2 -111.29(18) . . . . ?
C30 O1 Li1 C1 -59.3(2) . . . . ?
C27 O1 Li1 C1 121.66(18) . . . . ?
C31 O2 Li1 O3 -83.1(2) . . . . ?
C34 O2 Li1 O3 90.5(2) . . . . ?
C31 O2 Li1 O1 22.1(2) . . . . ?
C34 O2 Li1 O1 -164.36(18) . . . . ?
C31 O2 Li1 C1 144.56(18) . . . . ?
C34 O2 Li1 C1 -41.9(3) . . . . ?
B2 C1 Li1 O3 68.0(2) . . . . ?
B1 C1 Li1 O3 -37.8(2) . . . . ?
C2 C1 Li1 O3 -166.07(19) . . . . ?
B2 C1 Li1 O1 -53.7(2) . . . . ?
B1 C1 Li1 O1 -159.56(17) . . . . ?
C2 C1 Li1 O1 72.20(18) . . . . ?
B2 C1 Li1 O2 -169.31(18) . . . . ?
B1 C1 Li1 O2 84.83(19) . . . . ?
C2 C1 Li1 O2 -43.40(19) . . . . ?
